data_4512622
loop_
_publ_author_name
'Bujak, Maciej'

_publ_section_title
;
 Efficient Diffusion-Controlled Ligand Exchange Crystal Growth of
 Isostructural Inorganic--Organic Halogenidorhodates(III): The Missing
 Hexaiodidorhodate(III) Anion
;
_journal_issue 3
_journal_name_full 'Crystal Growth &amp; Design'
_journal_page_first 1295
_journal_paper_doi 10.1021/cg501694d
_journal_volume 15
_journal_year 2015
_chemical_formula_moiety 'C4 H12 N2 2+, 2(I -), I2'
_chemical_formula_sum 'C4 H12 I4 N2'
_chemical_formula_weight 595.76
_chemical_name_systematic
; 
 Piperazine-1,4-diium diiodide diiodine 
;
_space_group_IT_number 2
_symmetry_cell_setting triclinic
_symmetry_space_group_name_Hall '-P 1'
_symmetry_space_group_name_H-M 'P -1'
_atom_sites_solution_hydrogens difmap
_atom_sites_solution_primary direct
_atom_sites_solution_secondary difmap
_audit_creation_method SHELXL-97
_cell_angle_alpha 64.635(4)
_cell_angle_beta 68.060(4)
_cell_angle_gamma 69.507(4)
_cell_formula_units_Z 1
_cell_length_a 6.5186(3)
_cell_length_b 7.4950(3)
_cell_length_c 8.1312(4)
_cell_measurement_reflns_used 8112
_cell_measurement_temperature 295(2)
_cell_measurement_theta_max 34.28
_cell_measurement_theta_min 2.87
_cell_volume 324.30(3)
_computing_cell_refinement
; 
CrysAlis Pro ver. 1.171.34.44 (Oxford Diffraction, 2010) 
;
_computing_data_collection
; 
CrysAlis Pro ver. 1.171.34.44 (Oxford Diffraction, 2010) 
;
_computing_data_reduction
; 
CrysAlis Pro ver. 1.171.34.44 (Oxford Diffraction, 2010) 
;
_computing_molecular_graphics 'Mercury (Macrae at al., 2008)'
_computing_publication_material 'SHELXL-97 (Sheldrick, 2008)'
_computing_structure_refinement 'SHELXL-97 (Sheldrick, 2008)'
_computing_structure_solution 'SHELXS-97 (Sheldrick, 2008)'
_diffrn_ambient_temperature 295(2)
_diffrn_detector_area_resol_mean 16.2711
_diffrn_measured_fraction_theta_full 0.997
_diffrn_measured_fraction_theta_max 0.997
_diffrn_measurement_device_type 'Xcalibur, Eos'
_diffrn_measurement_method \w-scan
_diffrn_radiation_monochromator graphite
_diffrn_radiation_source 'fine-focus sealed tube'
_diffrn_radiation_type MoK\a
_diffrn_radiation_wavelength 0.71073
_diffrn_reflns_av_R_equivalents 0.0441
_diffrn_reflns_av_sigmaI/netI 0.0189
_diffrn_reflns_limit_h_max 8
_diffrn_reflns_limit_h_min -8
_diffrn_reflns_limit_k_max 9
_diffrn_reflns_limit_k_min -9
_diffrn_reflns_limit_l_max 10
_diffrn_reflns_limit_l_min -10
_diffrn_reflns_number 12400
_diffrn_reflns_theta_full 26.50
_diffrn_reflns_theta_max 26.50
_diffrn_reflns_theta_min 2.87
_exptl_absorpt_coefficient_mu 9.563
_exptl_absorpt_correction_T_max 0.45
_exptl_absorpt_correction_T_min 0.26
_exptl_absorpt_correction_type analytical
_exptl_absorpt_process_details
; 
CrysAlis Pro ver. 1.171.34.44 (Oxford Diffraction, 2010) 
;
_exptl_crystal_colour red
_exptl_crystal_density_diffrn 3.050
_exptl_crystal_density_method 'not measured'
_exptl_crystal_description tabular
_exptl_crystal_F_000 262
_exptl_crystal_size_max 0.18
_exptl_crystal_size_mid 0.14
_exptl_crystal_size_min 0.09
_refine_diff_density_max 0.681
_refine_diff_density_min -0.973
_refine_diff_density_rms 0.119
_refine_ls_extinction_coef 0.339(7)
_refine_ls_extinction_expression Fc\^*\^=kFc[1+0.001xFc\^2\^\l\^3\^/sin(2\q)]\^-1/4\^
_refine_ls_extinction_method SHELXL
_refine_ls_goodness_of_fit_ref 1.120
_refine_ls_hydrogen_treatment constr
_refine_ls_matrix_type full
_refine_ls_number_parameters 47
_refine_ls_number_reflns 1341
_refine_ls_number_restraints 0
_refine_ls_restrained_S_all 1.120
_refine_ls_R_factor_all 0.0252
_refine_ls_R_factor_gt 0.0226
_refine_ls_shift/su_max 0.001
_refine_ls_shift/su_mean 0.000
_refine_ls_structure_factor_coef Fsqd
_refine_ls_weighting_details
; 
 calc w=1/[\s\^2\^(Fo\^2\^)+(0.0252P)\^2\^+0.4858P] where
 P=(Fo\^2\^+2Fc\^2\^)/3
;
_refine_ls_weighting_scheme calc
_refine_ls_wR_factor_gt 0.0549
_refine_ls_wR_factor_ref 0.0569
_reflns_number_gt 1223
_reflns_number_total 1341
_reflns_threshold_expression >2sigma(I)
_cod_data_source_file cg501694d_si_003.cif
_cod_data_source_block PipI
_cod_depositor_comments
;
The following automatic conversions were performed:
'_atom_site_symetry_multiplicity' tag replaced with
'_atom_site_symmetry_multiplicity'.

Automatic conversion script
Id: cif_correct_tags 1440 2010-10-19 06:21:57Z saulius 

The following automatic conversions were performed:

'_symmetry_cell_setting' value 'Triclinic' changed to 'triclinic'
according to
/usr/data/users/saulius/crontab/automatic-downloads/rss-feeds/ACS/lib/dictionaries/cif_core.dic
dictionary named 'cif_core.dic' version 2.4.2 from 2011-04-26.

Automatic conversion script
Id: cif_fix_values 3008 2015-01-20 13:52:24Z robertas 

 Adding full bibliography for 4512619--4512622.cif.
;
_cod_original_sg_symbol_H-M P-1
_cod_database_code 4512622

loop_
_symmetry_equiv_pos_as_xyz
'x, y, z'
'-x, -y, -z'

loop_
_atom_site_label
_atom_site_type_symbol
_atom_site_fract_x
_atom_site_fract_y
_atom_site_fract_z
_atom_site_U_iso_or_equiv
_atom_site_adp_type
_atom_site_occupancy
_atom_site_symmetry_multiplicity
_atom_site_calc_flag
_atom_site_refinement_flags
I1 I 0.26686(5) 0.25996(5) 0.69191(5) 0.04569(17) Uani 1 1 d .
I2 I 0.27769(6) 0.57367(5) 0.08774(4) 0.04939(17) Uani 1 1 d .
N1 N 0.1386(6) -0.1697(5) 0.4416(5) 0.0399(8) Uani 1 1 d .
H11 H 0.0344 -0.2258 0.4457 0.048 Uiso 1 1 calc R
H12 H 0.2770 -0.2446 0.4037 0.048 Uiso 1 1 calc R
C2 C 0.1160(8) 0.0410(7) 0.3023(6) 0.0449(10) Uani 1 1 d .
H21 H 0.1283 0.0383 0.1807 0.054 Uiso 1 1 calc R
H22 H 0.2383 0.0966 0.2873 0.054 Uiso 1 1 calc R
C3 C -0.1070(8) 0.1730(7) 0.3663(6) 0.0417(10) Uani 1 1 d .
H31 H -0.1140 0.3110 0.2784 0.050 Uiso 1 1 calc R
H32 H -0.2289 0.1262 0.3675 0.050 Uiso 1 1 calc R

loop_
_atom_site_aniso_label
_atom_site_aniso_U_11
_atom_site_aniso_U_22
_atom_site_aniso_U_33
_atom_site_aniso_U_23
_atom_site_aniso_U_13
_atom_site_aniso_U_12
I1 0.0302(2) 0.0491(2) 0.0639(2) -0.02847(16) -0.01065(14) -0.00640(13)
I2 0.0602(2) 0.0532(2) 0.0396(2) -0.01719(15) -0.00970(15) -0.02043(16)
N1 0.0325(18) 0.0389(18) 0.053(2) -0.0235(16) -0.0137(16) -0.0011(15)
C2 0.044(3) 0.046(2) 0.043(2) -0.0169(19) -0.0087(19) -0.007(2)
C3 0.043(2) 0.039(2) 0.050(2) -0.0166(18) -0.023(2) -0.0046(18)

loop_
_atom_type_symbol
_atom_type_description
_atom_type_scat_dispersion_real
_atom_type_scat_dispersion_imag
_atom_type_scat_source
C C 0.0033 0.0016 'International Tables Vol C Tables 4.2.6.8 and 6.1.1.4'
H H 0.0000 0.0000 'International Tables Vol C Tables 4.2.6.8 and 6.1.1.4'
N N 0.0061 0.0033 'International Tables Vol C Tables 4.2.6.8 and 6.1.1.4'
I I -0.4742 1.8119 'International Tables Vol C Tables 4.2.6.8 and 6.1.1.4'

loop_
_geom_angle_atom_site_label_1
_geom_angle_atom_site_label_2
_geom_angle_atom_site_label_3
_geom_angle
_geom_angle_site_symmetry_1
C3 N1 C2 111.7(3) 2_556
C3 N1 H11 109.3 2_556
C2 N1 H11 109.3 .
C3 N1 H12 109.3 2_556
C2 N1 H12 109.3 .
H11 N1 H12 107.9 .
N1 C2 C3 110.8(4) .
N1 C2 H21 109.5 .
C3 C2 H21 109.5 .
N1 C2 H22 109.5 .
C3 C2 H22 109.5 .
H21 C2 H22 108.1 .
N1 C3 C2 111.0(3) 2_556
N1 C3 H31 109.4 2_556
C2 C3 H31 109.4 .
N1 C3 H32 109.4 2_556
C2 C3 H32 109.4 .
H31 C3 H32 108.0 .

loop_
_geom_bond_atom_site_label_1
_geom_bond_atom_site_label_2
_geom_bond_distance
_geom_bond_site_symmetry_2
I2 I2 2.7703(7) 2_665
N1 C3 1.487(5) 2_556
N1 C2 1.492(6) .
N1 H11 0.9000 .
N1 H12 0.9000 .
C2 C3 1.494(6) .
C2 H21 0.9700 .
C2 H22 0.9700 .
C3 H31 0.9700 .
C3 H32 0.9700 .

loop_
_geom_hbond_atom_site_label_D
_geom_hbond_atom_site_label_H
_geom_hbond_atom_site_label_A
_geom_hbond_distance_DH
_geom_hbond_distance_HA
_geom_hbond_distance_DA
_geom_hbond_angle_DHA
_geom_hbond_site_symmetry_A
N1 H11 I1 0.90 2.72 3.556(4) 155 2_556
N1 H12 I1 0.90 2.75 3.508(4) 143 2_656

loop_
_geom_torsion_atom_site_label_1
_geom_torsion_atom_site_label_2
_geom_torsion_atom_site_label_3
_geom_torsion_atom_site_label_4
_geom_torsion
_geom_torsion_site_symmetry_1
_geom_torsion_site_symmetry_4
C3 N1 C2 C3 -55.7(5) 2_556 .
N1 C2 C3 N1 55.3(5) . 2_556
